data_1545509
loop_
_publ_author_name
'Yang, Zhusheng'
'Chen, Fei'
'Zhang, Shuxin'
'He, Yanmei'
'Yang, Nianfa'
'Fan, Qing-Hua'

_publ_section_title
;
 Ruthenium-Catalyzed Enantioselective Hydrogenation of Phenanthridine
 Derivatives
;
_journal_name_full 'Organic Letters'
_journal_paper_doi 10.1021/acs.orglett.7b00419
_journal_year 2017
_chemical_absolute_configuration ad
_chemical_formula_moiety 'C22 H21 N O3 S'
_chemical_formula_sum 'C22 H21 N O3 S'
_chemical_formula_weight 379.46
_space_group_crystal_system orthorhombic
_space_group_IT_number 19
_space_group_name_Hall 'P 2ac 2ab'
_space_group_name_H-M_alt 'P 21 21 21'
_symmetry_space_group_name_Hall 'P 2ac 2ab'
_symmetry_space_group_name_H-M 'P 21 21 21'
_atom_sites_solution_hydrogens geom
_atom_sites_solution_primary direct
_audit_creation_date 2016-08-02
_audit_creation_method
;
Olex2 1.2
(compiled 2016.02.19 svn.r3266 for OlexSys, GUI svn.r5155)
;
_cell_angle_alpha 90
_cell_angle_beta 90
_cell_angle_gamma 90
_cell_formula_units_Z 4
_cell_length_a 9.509(3)
_cell_length_b 13.094(4)
_cell_length_c 15.323(5)
_cell_measurement_reflns_used 5496
_cell_measurement_temperature 173.1500
_cell_measurement_theta_max 27.4540
_cell_measurement_theta_min 2.6472
_cell_volume 1907.9(10)
_computing_cell_refinement 'CrystalClear (Rigaku Inc., 2007)'
_computing_data_collection 'CrystalClear (Rigaku Inc., 2007)'
_computing_data_reduction 'CrystalClear (Rigaku Inc., 2007)'
_computing_molecular_graphics 'Olex2 (Dolomanov et al., 2009)'
_computing_publication_material 'CIFTAB (Sheldrick, 2013)'
_computing_structure_refinement 'SHELXL (Sheldrick, 2014)'
_computing_structure_solution
;
'SHELXT (Sheldrick, 2014)'
;
_diffrn_ambient_temperature 173.1500
_diffrn_detector_area_resol_mean 28.5714
_diffrn_measured_fraction_theta_full 0.998
_diffrn_measured_fraction_theta_max 0.998
_diffrn_measurement_details
;
scan:
    Number of images: 360
               Slice: -110.0000 - 70.0000
         Image width: 0.5000
            Exp time: 10.0000
       Rotation axis: Omega
               Omega: 0.0000
                 Chi: 45.0000
                 Phi: 90.0000
                 XTD: 45.1778
              2theta: -19.8693
scan:
    Number of images: 360
               Slice: -110.0000 - 70.0000
         Image width: 0.5000
            Exp time: 10.0000
       Rotation axis: Omega
               Omega: 0.0000
                 Chi: 45.0000
                 Phi: 270.0000
                 XTD: 45.1778
              2theta: -19.8693
scan:
    Number of images: 280
               Slice: -110.0000 - 30.0000
         Image width: 0.5000
            Exp time: 10.0000
       Rotation axis: Omega
               Omega: 0.0000
                 Chi: 45.0000
                 Phi: 0.0000
                 XTD: 45.1778
              2theta: -19.8693
;
_diffrn_measurement_device
;
Saturn724+ (2x2 bin mode)
;
_diffrn_measurement_device_details
;
AFC10: Fixed Chi 2 circle
;
_diffrn_measurement_device_type 'Saturn724+ CCD'
_diffrn_measurement_method '\w scans at fixed \c = 45\%'
_diffrn_orient_matrix_type d*Trek
_diffrn_orient_matrix_UB_11 -0.0285
_diffrn_orient_matrix_UB_12 0.0926
_diffrn_orient_matrix_UB_13 -0.0408
_diffrn_orient_matrix_UB_21 0.0583
_diffrn_orient_matrix_UB_22 0.0338
_diffrn_orient_matrix_UB_23 0.0359
_diffrn_orient_matrix_UB_31 0.0382
_diffrn_orient_matrix_UB_32 -0.0110
_diffrn_orient_matrix_UB_33 -0.0517
_diffrn_radiation_detector CCD
_diffrn_radiation_monochromator 'Graphite Monochromator'
_diffrn_radiation_type MoK\a
_diffrn_radiation_wavelength 0.71073
_diffrn_reflns_av_R_equivalents 0.0973
_diffrn_reflns_av_unetI/netI 0.0724
_diffrn_reflns_Laue_measured_fraction_full 0.998
_diffrn_reflns_Laue_measured_fraction_max 0.998
_diffrn_reflns_limit_h_max 12
_diffrn_reflns_limit_h_min -12
_diffrn_reflns_limit_k_max 16
_diffrn_reflns_limit_k_min -16
_diffrn_reflns_limit_l_max 19
_diffrn_reflns_limit_l_min -19
_diffrn_reflns_number 21048
_diffrn_reflns_point_group_measured_fraction_full 0.998
_diffrn_reflns_point_group_measured_fraction_max 0.999
_diffrn_reflns_theta_full 26.000
_diffrn_reflns_theta_max 27.434
_diffrn_reflns_theta_min 2.962
_diffrn_source 'Sealed Tube'
_diffrn_source_current 30.0000
_diffrn_source_power 1.5000
_diffrn_source_voltage 50.0000
_exptl_absorpt_coefficient_mu 0.192
_exptl_absorpt_correction_T_max 1.00000
_exptl_absorpt_correction_T_min 0.86536
_exptl_absorpt_correction_type multi-scan
_exptl_absorpt_process_details 'CrystalClear (Rigaku Inc., 2007)'
_exptl_crystal_colour Colorless
_exptl_crystal_density_diffrn 1.321
_exptl_crystal_description block
_exptl_crystal_F_000 800
_exptl_crystal_size_max 0.146
_exptl_crystal_size_mid 0.138
_exptl_crystal_size_min 0.125
_refine_diff_density_max 0.245
_refine_diff_density_min -0.294
_refine_diff_density_rms 0.059
_refine_ls_abs_structure_details
;
 Flack x determined using 1074 quotients [(I+)-(I-)]/[(I+)+(I-)]
 (Parsons, Flack and Wagner, Acta Cryst. B69 (2013) 249-259).
;
_refine_ls_abs_structure_Flack 0.00(7)
_refine_ls_extinction_method none
_refine_ls_goodness_of_fit_ref 1.272
_refine_ls_hydrogen_treatment constr
_refine_ls_matrix_type full
_refine_ls_number_parameters 247
_refine_ls_number_reflns 4328
_refine_ls_number_restraints 0
_refine_ls_restrained_S_all 1.272
_refine_ls_R_factor_all 0.1001
_refine_ls_R_factor_gt 0.0918
_refine_ls_shift/su_max 0.000
_refine_ls_shift/su_mean 0.000
_refine_ls_structure_factor_coef Fsqd
_refine_ls_weighting_details 'w=1/[\s^2^(Fo^2^)+2.1919P] where P=(Fo^2^+2Fc^2^)/3'
_refine_ls_weighting_scheme calc
_refine_ls_wR_factor_gt 0.1261
_refine_ls_wR_factor_ref 0.1289
_reflns_Friedel_coverage 0.760
_reflns_Friedel_fraction_full 0.999
_reflns_Friedel_fraction_max 0.999
_reflns_number_gt 3974
_reflns_number_total 4328
_reflns_threshold_expression 'I > 2\s(I)'
_cod_data_source_file ol7b00419_si_002.cif
_cod_data_source_block sa4951
_cod_database_code 1545509
_shelx_space_group_comment
;
The symmetry employed for this shelxl refinement is uniquely defined
by the following loop, which should always be used as a source of
symmetry information in preference to the above space-group names.
They are only intended as comments.
;
_diffrn_number_total 2484
_olex2_refinement_description
;
1. Fixed Uiso
 At 1.2 times of:
  All C(H) groups
 At 1.5 times of:
  All C(H,H,H) groups
2.a Ternary CH refined with riding coordinates:
 C1(H1)
2.b Aromatic/amide H refined with riding coordinates:
 C3(H3), C5(H5), C6(H6), C9(H9), C10(H10), C11(H11), C12(H12), C17(H17),
 C18(H18), C20(H20), C21(H21)
2.c Idealised Me refined as rotating group:
 C14(H14A,H14B,H14C), C15(H15A,H15B,H15C), C22(H22A,H22B,H22C)
;
_shelx_shelxl_version_number 2014/7
_olex2_submission_special_instructions 'No special instructions were received'

loop_
_space_group_symop_operation_xyz
'x, y, z'
'-x+1/2, -y, z+1/2'
'-x, y+1/2, -z+1/2'
'x+1/2, -y+1/2, -z'

loop_
_atom_site_label
_atom_site_type_symbol
_atom_site_fract_x
_atom_site_fract_y
_atom_site_fract_z
_atom_site_U_iso_or_equiv
_atom_site_adp_type
_atom_site_occupancy
_atom_site_site_symmetry_order
_atom_site_calc_flag
_atom_site_refinement_flags_posn
S1 S 0.29939(16) 0.35710(12) 0.51331(9) 0.0305(3) Uani 1 1 d .
O1 O 0.7962(4) 0.2681(3) 0.8269(3) 0.0382(10) Uani 1 1 d .
O2 O 0.3559(5) 0.2758(3) 0.4612(2) 0.0404(11) Uani 1 1 d .
O3 O 0.1764(4) 0.4111(3) 0.4836(3) 0.0399(11) Uani 1 1 d .
N1 N 0.2591(5) 0.3056(3) 0.6086(3) 0.0238(10) Uani 1 1 d .
C1 C 0.3626(6) 0.2341(4) 0.6482(4) 0.0253(12) Uani 1 1 d .
H1 H 0.4248 0.2092 0.6018 0.030 Uiso 1 1 calc R
C2 C 0.4519(6) 0.2868(4) 0.7166(3) 0.0224(12) Uani 1 1 d .
C3 C 0.5890(6) 0.2535(4) 0.7330(3) 0.0260(12) Uani 1 1 d .
H3 H 0.6287 0.2020 0.6993 0.031 Uiso 1 1 calc R
C4 C 0.6656(6) 0.2984(5) 0.8004(4) 0.0310(14) Uani 1 1 d .
C5 C 0.6080(6) 0.3792(4) 0.8469(4) 0.0330(14) Uani 1 1 d .
H5 H 0.6610 0.4116 0.8897 0.040 Uiso 1 1 calc R
C6 C 0.4735(6) 0.4117(4) 0.8303(4) 0.0291(13) Uani 1 1 d .
H6 H 0.4361 0.4657 0.8621 0.035 Uiso 1 1 calc R
C7 C 0.3921(6) 0.3644(4) 0.7661(3) 0.0249(12) Uani 1 1 d .
C8 C 0.2425(6) 0.3913(4) 0.7500(4) 0.0253(13) Uani 1 1 d .
C9 C 0.1601(6) 0.4396(4) 0.8128(4) 0.0307(14) Uani 1 1 d .
H9 H 0.1999 0.4569 0.8662 0.037 Uiso 1 1 calc R
C10 C 0.0212(7) 0.4623(5) 0.7975(4) 0.0336(15) Uani 1 1 d .
H10 H -0.0323 0.4939 0.8405 0.040 Uiso 1 1 calc R
C11 C -0.0397(7) 0.4378(5) 0.7170(4) 0.0330(14) Uani 1 1 d .
H11 H -0.1326 0.4554 0.7056 0.040 Uiso 1 1 calc R
C12 C 0.0385(6) 0.3873(4) 0.6545(4) 0.0289(13) Uani 1 1 d .
H12 H -0.0025 0.3684 0.6018 0.035 Uiso 1 1 calc R
C13 C 0.1782(6) 0.3650(4) 0.6707(3) 0.0262(12) Uani 1 1 d .
C14 C 0.2836(7) 0.1427(4) 0.6863(4) 0.0339(14) Uani 1 1 d .
H14A H 0.2163 0.1663 0.7285 0.051 Uiso 1 1 calc GR
H14B H 0.3492 0.0975 0.7141 0.051 Uiso 1 1 calc GR
H14C H 0.2356 0.1071 0.6404 0.051 Uiso 1 1 calc GR
C15 C 0.8602(7) 0.1846(5) 0.7812(4) 0.0448(18) Uani 1 1 d .
H15A H 0.8715 0.2023 0.7208 0.067 Uiso 1 1 calc GR
H15B H 0.8014 0.1252 0.7859 0.067 Uiso 1 1 calc GR
H15C H 0.9506 0.1703 0.8063 0.067 Uiso 1 1 calc GR
C16 C 0.4353(6) 0.4476(5) 0.5309(3) 0.0288(13) Uani 1 1 d .
C17 C 0.4003(7) 0.5480(5) 0.5493(4) 0.0346(15) Uani 1 1 d .
H17 H 0.3067 0.5681 0.5535 0.042 Uiso 1 1 calc R
C18 C 0.5080(7) 0.6179(5) 0.5614(4) 0.0413(17) Uani 1 1 d .
H18 H 0.4856 0.6856 0.5733 0.050 Uiso 1 1 calc R
C19 C 0.6486(7) 0.5898(5) 0.5562(4) 0.0365(15) Uani 1 1 d .
C20 C 0.6793(7) 0.4878(5) 0.5404(4) 0.0344(15) Uani 1 1 d .
H20 H 0.7727 0.4669 0.5385 0.041 Uiso 1 1 calc R
C21 C 0.5734(6) 0.4163(5) 0.5272(4) 0.0331(14) Uani 1 1 d .
H21 H 0.5955 0.3484 0.5161 0.040 Uiso 1 1 calc R
C22 C 0.7630(8) 0.6689(6) 0.5668(4) 0.055(2) Uani 1 1 d .
H22A H 0.7670 0.7109 0.5155 0.083 Uiso 1 1 calc GR
H22B H 0.8518 0.6354 0.5748 0.083 Uiso 1 1 calc GR
H22C H 0.7430 0.7107 0.6167 0.083 Uiso 1 1 calc GR

loop_
_atom_site_aniso_label
_atom_site_aniso_U_11
_atom_site_aniso_U_22
_atom_site_aniso_U_33
_atom_site_aniso_U_23
_atom_site_aniso_U_13
_atom_site_aniso_U_12
S1 0.0343(8) 0.0378(8) 0.0193(6) 0.0001(6) 0.0014(6) -0.0014(8)
O1 0.029(2) 0.042(2) 0.043(2) 0.006(2) -0.011(2) -0.002(2)
O2 0.054(3) 0.048(3) 0.020(2) -0.0096(19) 0.0047(19) 0.000(2)
O3 0.032(2) 0.059(3) 0.029(2) 0.009(2) -0.007(2) 0.003(2)
N1 0.024(2) 0.028(2) 0.019(2) -0.0026(19) -0.0006(19) -0.001(2)
C1 0.029(3) 0.024(3) 0.023(3) -0.004(2) 0.001(2) 0.004(2)
C2 0.024(3) 0.024(3) 0.019(3) 0.001(2) 0.002(2) 0.002(2)
C3 0.030(3) 0.025(3) 0.023(3) 0.003(2) 0.007(2) -0.003(3)
C4 0.028(3) 0.033(3) 0.032(3) 0.009(3) -0.005(3) -0.003(3)
C5 0.040(3) 0.028(3) 0.031(3) 0.001(3) -0.006(3) -0.008(3)
C6 0.032(3) 0.027(3) 0.028(3) 0.001(3) -0.002(3) -0.002(3)
C7 0.029(3) 0.025(3) 0.021(3) 0.002(2) 0.002(2) -0.003(3)
C8 0.031(3) 0.023(3) 0.022(3) -0.001(2) 0.007(2) -0.001(2)
C9 0.034(3) 0.030(3) 0.028(3) -0.001(2) -0.003(3) 0.000(3)
C10 0.039(4) 0.030(3) 0.032(3) -0.006(3) 0.010(3) 0.007(3)
C11 0.025(3) 0.032(3) 0.042(4) 0.007(3) 0.002(3) 0.004(3)
C12 0.023(3) 0.033(3) 0.031(3) -0.001(3) -0.003(3) -0.002(3)
C13 0.036(3) 0.019(3) 0.024(3) 0.001(2) 0.004(2) -0.005(3)
C14 0.042(4) 0.028(3) 0.032(3) -0.005(3) -0.004(3) -0.009(3)
C15 0.032(4) 0.047(4) 0.055(5) 0.004(3) -0.001(3) 0.012(3)
C16 0.035(3) 0.031(3) 0.020(3) 0.000(2) 0.009(3) -0.001(3)
C17 0.034(3) 0.037(4) 0.033(3) -0.001(3) 0.009(3) 0.001(3)
C18 0.061(5) 0.029(4) 0.035(4) -0.005(3) 0.011(3) 0.001(3)
C19 0.045(4) 0.041(4) 0.024(3) -0.003(3) 0.002(3) -0.007(3)
C20 0.025(3) 0.051(4) 0.027(3) 0.008(3) 0.001(3) 0.004(3)
C21 0.040(4) 0.032(3) 0.027(3) 0.005(3) 0.003(3) 0.009(3)
C22 0.069(6) 0.062(5) 0.035(4) -0.012(3) 0.008(4) -0.023(4)

loop_
_atom_type_symbol
_atom_type_description
_atom_type_scat_dispersion_real
_atom_type_scat_dispersion_imag
_atom_type_scat_source
C C 0.0033 0.0016 'International Tables Vol C Tables 4.2.6.8 and 6.1.1.4'
H H 0.0000 0.0000 'International Tables Vol C Tables 4.2.6.8 and 6.1.1.4'
N N 0.0061 0.0033 'International Tables Vol C Tables 4.2.6.8 and 6.1.1.4'
O O 0.0106 0.0060 'International Tables Vol C Tables 4.2.6.8 and 6.1.1.4'
S S 0.1246 0.1234 'International Tables Vol C Tables 4.2.6.8 and 6.1.1.4'

loop_
_geom_angle_atom_site_label_1
_geom_angle_atom_site_label_2
_geom_angle_atom_site_label_3
_geom_angle
O2 S1 O3 119.5(3)
O2 S1 N1 106.0(2)
O2 S1 C16 107.9(3)
O3 S1 N1 106.9(2)
O3 S1 C16 108.1(3)
N1 S1 C16 107.9(2)
C4 O1 C15 117.5(5)
C1 N1 S1 117.6(4)
C13 N1 S1 118.9(4)
C13 N1 C1 114.9(4)
N1 C1 H1 108.3
N1 C1 C2 111.5(4)
N1 C1 C14 108.9(4)
C2 C1 H1 108.3
C2 C1 C14 111.5(4)
C14 C1 H1 108.3
C3 C2 C1 120.4(5)
C7 C2 C1 118.7(5)
C7 C2 C3 120.8(5)
C2 C3 H3 120.3
C4 C3 C2 119.3(5)
C4 C3 H3 120.3
O1 C4 C3 125.0(6)
O1 C4 C5 115.3(5)
C5 C4 C3 119.7(5)
C4 C5 H5 119.7
C6 C5 C4 120.6(6)
C6 C5 H5 119.7
C5 C6 H6 119.7
C5 C6 C7 120.7(6)
C7 C6 H6 119.7
C2 C7 C6 118.8(5)
C2 C7 C8 118.4(5)
C6 C7 C8 122.8(5)
C9 C8 C7 122.1(5)
C9 C8 C13 117.6(5)
C13 C8 C7 120.2(5)
C8 C9 H9 119.3
C10 C9 C8 121.4(6)
C10 C9 H9 119.3
C9 C10 H10 120.0
C9 C10 C11 119.9(5)
C11 C10 H10 120.0
C10 C11 H11 120.1
C12 C11 C10 119.9(6)
C12 C11 H11 120.1
C11 C12 H12 120.2
C11 C12 C13 119.6(6)
C13 C12 H12 120.2
C8 C13 N1 117.9(5)
C12 C13 N1 120.3(5)
C12 C13 C8 121.5(5)
C1 C14 H14A 109.5
C1 C14 H14B 109.5
C1 C14 H14C 109.5
H14A C14 H14B 109.5
H14A C14 H14C 109.5
H14B C14 H14C 109.5
O1 C15 H15A 109.5
O1 C15 H15B 109.5
O1 C15 H15C 109.5
H15A C15 H15B 109.5
H15A C15 H15C 109.5
H15B C15 H15C 109.5
C17 C16 S1 119.4(5)
C21 C16 S1 119.3(5)
C21 C16 C17 121.3(6)
C16 C17 H17 120.8
C16 C17 C18 118.4(6)
C18 C17 H17 120.8
C17 C18 H18 119.0
C17 C18 C19 121.9(6)
C19 C18 H18 119.0
C18 C19 C22 120.3(6)
C20 C19 C18 117.9(6)
C20 C19 C22 121.8(6)
C19 C20 H20 119.3
C19 C20 C21 121.4(6)
C21 C20 H20 119.3
C16 C21 C20 119.0(6)
C16 C21 H21 120.5
C20 C21 H21 120.5
C19 C22 H22A 109.5
C19 C22 H22B 109.5
C19 C22 H22C 109.5
H22A C22 H22B 109.5
H22A C22 H22C 109.5
H22B C22 H22C 109.5

loop_
_geom_bond_atom_site_label_1
_geom_bond_atom_site_label_2
_geom_bond_distance
S1 O2 1.435(4)
S1 O3 1.441(4)
S1 N1 1.653(4)
S1 C16 1.774(6)
O1 C4 1.366(7)
O1 C15 1.435(7)
N1 C1 1.487(7)
N1 C13 1.451(7)
C1 H1 0.9800
C1 C2 1.516(7)
C1 C14 1.529(7)
C2 C3 1.397(8)
C2 C7 1.390(7)
C3 H3 0.9300
C3 C4 1.393(8)
C4 C5 1.388(8)
C5 H5 0.9300
C5 C6 1.371(8)
C6 H6 0.9300
C6 C7 1.397(8)
C7 C8 1.486(8)
C8 C9 1.393(8)
C8 C13 1.403(7)
C9 H9 0.9300
C9 C10 1.374(8)
C10 H10 0.9300
C10 C11 1.400(8)
C11 H11 0.9300
C11 C12 1.381(8)
C12 H12 0.9300
C12 C13 1.382(8)
C14 H14A 0.9600
C14 H14B 0.9600
C14 H14C 0.9600
C15 H15A 0.9600
C15 H15B 0.9600
C15 H15C 0.9600
C16 C17 1.385(8)
C16 C21 1.377(8)
C17 H17 0.9300
C17 C18 1.386(9)
C18 H18 0.9300
C18 C19 1.388(9)
C19 C20 1.388(8)
C19 C22 1.512(9)
C20 H20 0.9300
C20 C21 1.389(8)
C21 H21 0.9300
C22 H22A 0.9600
C22 H22B 0.9600
C22 H22C 0.9600

loop_
_geom_torsion_atom_site_label_1
_geom_torsion_atom_site_label_2
_geom_torsion_atom_site_label_3
_geom_torsion_atom_site_label_4
_geom_torsion
S1 N1 C1 C2 98.7(5)
S1 N1 C1 C14 -137.8(4)
S1 N1 C13 C8 -115.8(5)
S1 N1 C13 C12 69.4(6)
S1 C16 C17 C18 -178.9(5)
S1 C16 C21 C20 179.4(4)
O1 C4 C5 C6 -175.5(5)
O2 S1 N1 C1 43.8(4)
O2 S1 N1 C13 -170.0(4)
O2 S1 C16 C17 155.8(4)
O2 S1 C16 C21 -25.1(5)
O3 S1 N1 C1 172.3(4)
O3 S1 N1 C13 -41.5(5)
O3 S1 C16 C17 25.2(5)
O3 S1 C16 C21 -155.6(5)
N1 S1 C16 C17 -90.1(5)
N1 S1 C16 C21 89.0(5)
N1 C1 C2 C3 -150.9(5)
N1 C1 C2 C7 32.9(7)
C1 N1 C13 C8 31.3(7)
C1 N1 C13 C12 -143.5(5)
C1 C2 C3 C4 -175.5(5)
C1 C2 C7 C6 178.8(5)
C1 C2 C7 C8 0.6(7)
C2 C3 C4 O1 175.2(5)
C2 C3 C4 C5 -3.7(8)
C2 C7 C8 C9 157.2(5)
C2 C7 C8 C13 -20.6(8)
C3 C2 C7 C6 2.7(8)
C3 C2 C7 C8 -175.5(5)
C3 C4 C5 C6 3.5(9)
C4 C5 C6 C7 -0.2(9)
C5 C6 C7 C2 -2.9(8)
C5 C6 C7 C8 175.3(5)
C6 C7 C8 C9 -21.0(8)
C6 C7 C8 C13 161.2(5)
C7 C2 C3 C4 0.6(8)
C7 C8 C9 C10 -178.8(6)
C7 C8 C13 N1 4.0(7)
C7 C8 C13 C12 178.8(5)
C8 C9 C10 C11 -0.7(9)
C9 C8 C13 N1 -173.9(5)
C9 C8 C13 C12 0.9(8)
C9 C10 C11 C12 2.5(9)
C10 C11 C12 C13 -2.6(9)
C11 C12 C13 N1 175.5(5)
C11 C12 C13 C8 0.9(8)
C13 N1 C1 C2 -48.9(6)
C13 N1 C1 C14 74.6(5)
C13 C8 C9 C10 -0.9(8)
C14 C1 C2 C3 87.1(6)
C14 C1 C2 C7 -89.0(6)
C15 O1 C4 C3 0.8(8)
C15 O1 C4 C5 179.7(5)
C16 S1 N1 C1 -71.6(4)
C16 S1 N1 C13 74.6(5)
C16 C17 C18 C19 -0.5(9)
C17 C16 C21 C20 -1.4(9)
C17 C18 C19 C20 -1.4(10)
C17 C18 C19 C22 177.9(6)
C18 C19 C20 C21 2.0(9)
C19 C20 C21 C16 -0.6(9)
C21 C16 C17 C18 2.0(9)
C22 C19 C20 C21 -177.4(5)
